data_7204201
loop_
_publ_author_name
'Abdullah G. Al-Sehemi'
'Robert S. Atkinson'
'John Fawcett'

_publ_section_title
;
 Kinetic resolution of amines with enantiopure
 3-N,N-diacylaminoquinazolin-4(3H)-ones
;
_journal_issue 2
_journal_name_full 'J. Chem. Soc., Perkin Trans. 1'
_journal_page_first 257
_journal_page_last 274
_journal_paper_doi 10.1039/b105917n
_journal_year 2002
_chemical_formula_sum 'C23 H29 N3 O3 Si'
_chemical_formula_weight 423.58
_chemical_name_systematic
; 
? 
;
_space_group_IT_number 19
_symmetry_cell_setting orthorhombic
_symmetry_space_group_name_Hall 'P 2ac 2ab'
_symmetry_space_group_name_H-M 'P 21 21 21'
_atom_sites_solution_hydrogens geom
_atom_sites_solution_primary direct
_atom_sites_solution_secondary difmap
_audit_creation_method SHELXL
_cell_angle_alpha 90.00
_cell_angle_beta 90.00
_cell_angle_gamma 90.00
_cell_formula_units_Z 4
_cell_length_a 8.889(2)
_cell_length_b 11.391(2)
_cell_length_c 23.399(4)
_cell_measurement_reflns_used 38
_cell_measurement_temperature 200(2)
_cell_measurement_theta_max 12.57
_cell_measurement_theta_min 5.37
_cell_volume 2369.3(8)
_computing_cell_refinement 'XSCANS (Fait, 1991)'
_computing_data_collection 'XSCANS (Fait, 1991)'
_computing_data_reduction 'XSCANS (Fait, 1991)'
_computing_molecular_graphics 'SHELXTL/PC ver5.0 (Sheldrick, 1996)'
_computing_publication_material 'SHELXTL/PC ver5.0 (Sheldrick, 1996)'
_computing_structure_refinement 'SHELXTL/PC ver5.0 (Sheldrick, 1996)'
_computing_structure_solution 'SHELXTL/PC ver5.0 (Sheldrick, 1996)'
_diffrn_ambient_temperature 200(2)
_diffrn_measurement_device 'Siemens P4 diffractometer'
_diffrn_measurement_method 'omega scan'
_diffrn_radiation_monochromator graphite
_diffrn_radiation_source 'fine-focus sealed tube'
_diffrn_radiation_type MoK\a
_diffrn_radiation_wavelength 0.71073
_diffrn_reflns_av_R_equivalents 0.0148
_diffrn_reflns_av_sigmaI/netI 0.0509
_diffrn_reflns_limit_h_max 10
_diffrn_reflns_limit_h_min 0
_diffrn_reflns_limit_k_max 13
_diffrn_reflns_limit_k_min -1
_diffrn_reflns_limit_l_max 27
_diffrn_reflns_limit_l_min -1
_diffrn_reflns_number 2759
_diffrn_reflns_theta_max 25.00
_diffrn_reflns_theta_min 1.99
_diffrn_standards_decay_% <1
_diffrn_standards_interval_count 100
_diffrn_standards_number 3
_exptl_absorpt_coefficient_mu 0.126
_exptl_absorpt_correction_type 'not applied'
_exptl_crystal_colour colourless
_exptl_crystal_density_diffrn 1.188
_exptl_crystal_density_method 'not measured'
_exptl_crystal_description block
_exptl_crystal_F_000 904
_exptl_crystal_size_max 0.64
_exptl_crystal_size_mid 0.32
_exptl_crystal_size_min 0.15
_refine_diff_density_max 0.198
_refine_diff_density_min -0.259
_refine_diff_density_rms 0.044
_refine_ls_abs_structure_details 'Flack H D (1983), Acta Cryst. A39, 876-881'
_refine_ls_abs_structure_Flack 0.05(33)
_refine_ls_extinction_method none
_refine_ls_goodness_of_fit_all 0.955
_refine_ls_goodness_of_fit_obs 0.991
_refine_ls_hydrogen_treatment 'riding model'
_refine_ls_matrix_type full
_refine_ls_number_parameters 271
_refine_ls_number_reflns 2687
_refine_ls_number_restraints 0
_refine_ls_restrained_S_all 0.955
_refine_ls_restrained_S_obs 0.991
_refine_ls_R_factor_all 0.0867
_refine_ls_R_factor_obs 0.0537
_refine_ls_shift/esd_max 0.000
_refine_ls_shift/esd_mean 0.000
_refine_ls_structure_factor_coef Fsqd
_refine_ls_weighting_details 'w=1/[\s^2^(Fo^2^)+(0.0667P)^2^+1.4067P] where P=(Fo^2^+2Fc^2^)/3'
_refine_ls_weighting_scheme calc
_refine_ls_wR_factor_all 0.1387
_refine_ls_wR_factor_obs 0.1186
_reflns_number_observed 1899
_reflns_number_total 2687
_reflns_observed_criterion >2sigma(I)
_cod_data_source_file b105917n.txt
_cod_data_source_block 17
_cod_depositor_comments
;
The following automatic conversions were performed:
'_symmetry_cell_setting' value 'Orthorhombic' changed to 'orthorhombic'
according to '/home/saulius/struct/CIF-dictionaries/cif_core.dic'
dictionary named 'cif_core.dic' version 2.4.1 from 2010-06-29.

Automatic conversion script
Id: cif_fix_enum 1527 2010-12-29 10:47:43Z saulius 

The following automatic conversions were performed:

'_refine_ls_weighting_scheme' value 'calc
w=1/[\s^2^(Fo^2^)+(0.0667P)^2^+1.4067P] where P=(Fo^2^+2Fc^2^)/3' was
changed to 'calc'. New tag '_refine_ls_weighting_details' was
created. The value of the new tag was set to
'w=1/[\s^2^(Fo^2^)+(0.0667P)^2^+1.4067P] where P=(Fo^2^+2Fc^2^)/3'.

Automatic conversion script
Id: cif_fix_values 3143 2015-03-26 13:38:13Z robertas 
;
_cod_original_cell_volume 2369.1(8)
_cod_original_sg_symbol_H-M P2(1)2(1)2(1)
_cod_database_code 7204201

loop_
_symmetry_equiv_pos_as_xyz
'x, y, z'
'-x+1/2, -y, z+1/2'
'-x, y+1/2, -z+1/2'
'x+1/2, -y+1/2, -z'

loop_
_atom_site_aniso_label
_atom_site_aniso_U_11
_atom_site_aniso_U_22
_atom_site_aniso_U_33
_atom_site_aniso_U_23
_atom_site_aniso_U_13
_atom_site_aniso_U_12
Si1 0.0559(9) 0.0586(9) 0.0417(8) 0.0041(8) -0.0039(7) -0.0100(9)
O1 0.056(2) 0.045(2) 0.055(2) -0.002(2) 0.009(2) 0.016(2)
O2 0.043(2) 0.048(2) 0.040(2) 0.001(2) -0.004(2) -0.005(2)
O3 0.032(2) 0.046(2) 0.058(2) 0.000(2) -0.005(2) 0.003(2)
N1 0.038(2) 0.027(2) 0.045(2) -0.001(2) -0.002(2) -0.001(2)
N2 0.036(2) 0.029(2) 0.041(2) 0.002(2) -0.003(2) 0.001(2)
N3 0.037(2) 0.026(2) 0.037(2) 0.002(2) 0.003(2) 0.001(2)
C1 0.036(2) 0.031(2) 0.037(2) -0.004(2) -0.001(2) -0.005(2)
C2 0.032(2) 0.031(2) 0.042(3) -0.001(2) -0.002(2) -0.005(2)
C3 0.029(2) 0.035(3) 0.043(3) -0.004(2) 0.009(2) 0.005(2)
C4 0.033(3) 0.041(3) 0.043(3) 0.000(2) -0.003(2) 0.003(2)
C5 0.035(2) 0.046(3) 0.036(3) 0.004(2) -0.002(2) -0.002(2)
C6 0.048(3) 0.056(3) 0.047(3) -0.001(3) 0.005(3) 0.005(3)
C7 0.060(4) 0.073(4) 0.046(3) 0.011(3) 0.004(3) 0.000(3)
C8 0.066(4) 0.053(3) 0.057(4) 0.017(3) -0.008(3) -0.011(3)
C9 0.059(3) 0.038(3) 0.051(3) 0.009(2) 0.001(3) 0.000(3)
C10 0.033(2) 0.037(3) 0.040(3) 0.002(2) -0.005(2) -0.007(2)
C11 0.043(3) 0.052(3) 0.044(3) -0.003(3) 0.005(2) 0.000(3)
C12 0.115(6) 0.091(5) 0.053(4) 0.015(4) -0.005(4) -0.044(5)
C13 0.124(7) 0.124(6) 0.056(4) -0.013(4) 0.007(4) 0.043(6)
C14 0.067(4) 0.128(6) 0.047(3) 0.012(4) -0.009(3) -0.011(5)
C15 0.078(5) 0.241(12) 0.078(5) -0.012(7) -0.003(5) 0.067(7)
C16 0.088(5) 0.161(7) 0.049(4) 0.002(5) -0.019(3) -0.012(6)
C17 0.156(9) 0.302(15) 0.076(5) 0.036(8) -0.041(6) -0.173(10)
C18 0.031(2) 0.034(2) 0.049(3) -0.004(2) 0.013(2) 0.003(2)
C19 0.036(2) 0.036(3) 0.062(3) -0.008(3) 0.006(3) -0.006(2)
C20 0.050(3) 0.037(3) 0.070(4) -0.007(3) 0.019(3) -0.009(3)
C21 0.066(4) 0.037(3) 0.067(4) 0.006(3) 0.019(4) 0.000(3)
C22 0.055(3) 0.043(3) 0.053(3) 0.008(3) 0.002(3) 0.005(3)
C23 0.048(3) 0.040(3) 0.046(3) -0.003(3) 0.008(3) -0.005(3)

loop_
_atom_site_label
_atom_site_type_symbol
_atom_site_fract_x
_atom_site_fract_y
_atom_site_fract_z
_atom_site_U_iso_or_equiv
_atom_site_thermal_displace_type
_atom_site_occupancy
_atom_site_calc_flag
_atom_site_refinement_flags
_atom_site_disorder_group
Si1 Si 0.1514(2) 0.54287(15) 0.82774(6) 0.0521(4) Uani 1 d . .
O1 O -0.0040(4) 0.7163(3) 1.08654(15) 0.0519(10) Uani 1 d . .
O2 O 0.1466(4) 0.5167(3) 0.89730(12) 0.0435(8) Uani 1 d . .
O3 O 0.3213(4) 0.7910(3) 1.03530(15) 0.0450(9) Uani 1 d . .
N1 N 0.2057(4) 0.4254(3) 1.0232(2) 0.0366(9) Uani 1 d . .
N2 N 0.1229(4) 0.7241(3) 0.9849(2) 0.0353(9) Uani 1 d . .
H2A H 0.0633(4) 0.7327(3) 0.9563(2) 0.042 Uiso 1 calc R .
N3 N 0.1273(4) 0.6209(3) 1.0166(2) 0.0335(9) Uani 1 d . .
C1 C 0.2706(5) 0.5340(4) 0.9366(2) 0.0348(10) Uani 1 d . .
H1B H 0.3111(5) 0.6134(4) 0.9318(2) 0.042 Uiso 1 calc R .
C2 C 0.1995(5) 0.5227(4) 0.9954(2) 0.0347(11) Uani 1 d . .
C3 C 0.2190(5) 0.8116(4) 1.0021(2) 0.0359(11) Uani 1 d . .
C4 C 0.0565(5) 0.6261(4) 1.0706(2) 0.0390(12) Uani 1 d . .
C5 C 0.0604(5) 0.5151(4) 1.1007(2) 0.0389(12) Uani 1 d . .
C6 C -0.0103(6) 0.5031(5) 1.1536(2) 0.0505(14) Uani 1 d . .
H6A H -0.0603(6) 0.5668(5) 1.1696(2) 0.061 Uiso 1 calc R .
C7 C -0.0066(7) 0.3974(5) 1.1825(2) 0.060(2) Uani 1 d . .
H7A H -0.0539(7) 0.3893(5) 1.2177(2) 0.072 Uiso 1 calc R .
C8 C 0.0688(7) 0.3037(5) 1.1580(2) 0.059(2) Uani 1 d . .
H8A H 0.0721(7) 0.2324(5) 1.1774(2) 0.070 Uiso 1 calc R .
C9 C 0.1387(6) 0.3131(4) 1.1061(2) 0.0494(13) Uani 1 d . .
H9A H 0.1880(6) 0.2486(4) 1.0905(2) 0.059 Uiso 1 calc R .
C10 C 0.1360(5) 0.4195(4) 1.0766(2) 0.0368(11) Uani 1 d . .
C11 C 0.3946(5) 0.4452(5) 0.9274(2) 0.0464(12) Uani 1 d . .
H11A H 0.4365(5) 0.4551(5) 0.8899(2) 0.070 Uiso 1 calc R .
H11B H 0.3543(5) 0.3673(5) 0.9310(2) 0.070 Uiso 1 calc R .
H11C H 0.4719(5) 0.4567(5) 0.9556(2) 0.070 Uiso 1 calc R .
C12 C 0.2503(9) 0.6828(6) 0.8135(3) 0.086(2) Uani 1 d . .
H12A H 0.3519(9) 0.6775(6) 0.8271(3) 0.129 Uiso 1 calc R .
H12B H 0.1994(9) 0.7456(6) 0.8329(3) 0.129 Uiso 1 calc R .
H12C H 0.2508(9) 0.6979(6) 0.7731(3) 0.129 Uiso 1 calc R .
C13 C 0.2535(9) 0.4213(7) 0.7897(3) 0.101(3) Uani 1 d . .
H13A H 0.2032(9) 0.3481(7) 0.7968(3) 0.152 Uiso 1 calc R .
H13B H 0.3550(9) 0.4168(7) 0.8036(3) 0.152 Uiso 1 calc R .
H13C H 0.2544(9) 0.4368(7) 0.7494(3) 0.152 Uiso 1 calc R .
C14 C -0.0470(7) 0.5427(8) 0.8032(3) 0.081(2) Uani 1 d . .
C15 C -0.1266(9) 0.6549(10) 0.8270(3) 0.132(4) Uani 1 d . .
H15A H -0.0750(9) 0.7236(10) 0.8136(3) 0.199 Uiso 1 calc R .
H15B H -0.1246(9) 0.6533(10) 0.8680(3) 0.199 Uiso 1 calc R .
H15C H -0.2291(9) 0.6566(10) 0.8141(3) 0.199 Uiso 1 calc R .
C16 C -0.0543(8) 0.5461(8) 0.7373(2) 0.099(3) Uani 1 d . .
H16A H -0.0058(8) 0.6160(8) 0.7237(2) 0.149 Uiso 1 calc R .
H16B H -0.1576(8) 0.5459(8) 0.7253(2) 0.149 Uiso 1 calc R .
H16C H -0.0041(8) 0.4784(8) 0.7220(2) 0.149 Uiso 1 calc R .
C17 C -0.1248(11) 0.4309(11) 0.8233(3) 0.178(6) Uani 1 d . .
H17A H -0.1216(11) 0.4271(11) 0.8643(3) 0.267 Uiso 1 calc R .
H17B H -0.0743(11) 0.3639(11) 0.8075(3) 0.267 Uiso 1 calc R .
H17C H -0.2277(11) 0.4314(11) 0.8108(3) 0.267 Uiso 1 calc R .
C18 C 0.1914(5) 0.9305(4) 0.9769(2) 0.0379(11) Uani 1 d . .
C19 C 0.2783(5) 1.0224(4) 0.9974(2) 0.0444(12) Uani 1 d . .
H19A H 0.3521(5) 1.0085(4) 1.0247(2) 0.053 Uiso 1 calc R .
C20 C 0.2549(6) 1.1351(4) 0.9769(3) 0.0522(15) Uani 1 d . .
H20A H 0.3132(6) 1.1967(4) 0.9907(3) 0.063 Uiso 1 calc R .
C21 C 0.1472(7) 1.1568(5) 0.9369(3) 0.0565(15) Uani 1 d . .
H21A H 0.1325(7) 1.2329(5) 0.9236(3) 0.068 Uiso 1 calc R .
C22 C 0.0597(6) 1.0662(5) 0.9157(2) 0.0506(14) Uani 1 d . .
H22A H -0.0139(6) 1.0815(5) 0.8884(2) 0.061 Uiso 1 calc R .
C23 C 0.0821(6) 0.9523(5) 0.9352(2) 0.0445(12) Uani 1 d . .
H23A H 0.0247(6) 0.8909(5) 0.9207(2) 0.053 Uiso 1 calc R .

loop_
_atom_type_symbol
_atom_type_description
_atom_type_scat_dispersion_real
_atom_type_scat_dispersion_imag
_atom_type_scat_source
C C 0.0033 0.0016 'International Tables Vol C Tables 4.2.6.8 and 6.1.1.4'
H H 0.0000 0.0000 'International Tables Vol C Tables 4.2.6.8 and 6.1.1.4'
N N 0.0061 0.0033 'International Tables Vol C Tables 4.2.6.8 and 6.1.1.4'
O O 0.0106 0.0060 'International Tables Vol C Tables 4.2.6.8 and 6.1.1.4'
Si Si 0.0817 0.0704 'International Tables Vol C Tables 4.2.6.8 and 6.1.1.4'

loop_
_geom_angle_atom_site_label_1
_geom_angle_atom_site_label_2
_geom_angle_atom_site_label_3
_geom_angle
_geom_angle_site_symmetry_1
_geom_angle_site_symmetry_3
_geom_angle_publ_flag
O2 Si1 C12 110.1(2) . . ?
O2 Si1 C14 106.3(2) . . ?
C12 Si1 C14 113.4(4) . . ?
O2 Si1 C13 110.2(3) . . ?
C12 Si1 C13 108.7(4) . . ?
C14 Si1 C13 108.2(4) . . ?
C1 O2 Si1 125.5(3) . . ?
C2 N1 C10 118.4(4) . . ?
C3 N2 N3 116.2(4) . . ?
C2 N3 N2 120.5(3) . . ?
C2 N3 C4 124.1(4) . . ?
N2 N3 C4 115.4(3) . . ?
O2 C1 C11 112.0(4) . . ?
O2 C1 C2 104.3(3) . . ?
C11 C1 C2 112.0(4) . . ?
N1 C2 N3 122.4(4) . . ?
N1 C2 C1 120.8(4) . . ?
N3 C2 C1 116.7(4) . . ?
O3 C3 N2 120.7(4) . . ?
O3 C3 C18 123.2(4) . . ?
N2 C3 C18 116.1(4) . . ?
O1 C4 N3 120.3(4) . . ?
O1 C4 C5 126.8(4) . . ?
N3 C4 C5 112.9(4) . . ?
C6 C5 C10 119.8(5) . . ?
C6 C5 C4 120.5(5) . . ?
C10 C5 C4 119.7(4) . . ?
C7 C6 C5 120.6(5) . . ?
C6 C7 C8 118.8(5) . . ?
C9 C8 C7 121.7(5) . . ?
C8 C9 C10 120.0(5) . . ?
C9 C10 N1 118.5(4) . . ?
C9 C10 C5 119.1(5) . . ?
N1 C10 C5 122.4(4) . . ?
C17 C14 C16 108.1(7) . . ?
C17 C14 C15 111.5(7) . . ?
C16 C14 C15 108.5(6) . . ?
C17 C14 Si1 109.7(6) . . ?
C16 C14 Si1 110.5(5) . . ?
C15 C14 Si1 108.6(5) . . ?
C19 C18 C23 119.6(5) . . ?
C19 C18 C3 117.1(4) . . ?
C23 C18 C3 123.3(4) . . ?
C20 C19 C18 119.7(5) . . ?
C21 C20 C19 120.7(5) . . ?
C20 C21 C22 120.4(5) . . ?
C21 C22 C23 119.8(5) . . ?
C22 C23 C18 119.6(5) . . ?

loop_
_geom_bond_atom_site_label_1
_geom_bond_atom_site_label_2
_geom_bond_distance
_geom_bond_site_symmetry_2
_geom_bond_publ_flag
Si1 O2 1.655(3) . ?
Si1 C12 1.850(7) . ?
Si1 C14 1.854(6) . ?
Si1 C13 1.880(7) . ?
O1 C4 1.218(5) . ?
O2 C1 1.448(5) . ?
O3 C3 1.219(5) . ?
N1 C2 1.287(6) . ?
N1 C10 1.396(6) . ?
N2 C3 1.372(6) . ?
N2 N3 1.390(5) . ?
N3 C2 1.381(5) . ?
N3 C4 1.414(6) . ?
C1 C11 1.512(6) . ?
C1 C2 1.520(6) . ?
C3 C18 1.498(7) . ?
C4 C5 1.447(6) . ?
C5 C6 1.394(7) . ?
C5 C10 1.399(6) . ?
C6 C7 1.381(7) . ?
C7 C8 1.385(8) . ?
C8 C9 1.368(7) . ?
C9 C10 1.394(7) . ?
C14 C17 1.524(11) . ?
C14 C16 1.542(8) . ?
C14 C15 1.563(11) . ?
C18 C19 1.387(6) . ?
C18 C23 1.398(7) . ?
C19 C20 1.386(7) . ?
C20 C21 1.362(8) . ?
C21 C22 1.384(7) . ?
C22 C23 1.390(7) . ?

loop_
_cod_related_entry_id
_cod_related_entry_database
_cod_related_entry_code
1 ChemSpider 21189929
